data_7044545
loop_
_publ_author_name
'Siegmund, Daniel'
'Lorenz, Nicole'
'Gothe, Yvonne'
'Spies, Christian'
'Geissler, Bastian'
'Prochnow, Pascal'
'Nuernberger, Patrick'
'Bandow, Julia E.'
'Metzler-Nolte, Nils'

_publ_section_title
;
 Benzannulated Re(i)--NHC complexes: synthesis, photophysical properties
 and antimicrobial activity
;
_journal_name_full 'Dalton Trans.'
_journal_paper_doi 10.1039/C7DT02874A
_journal_year 2017
_chemical_formula_sum 'C11 H6 Br N2 O4 Re'
_chemical_formula_weight 496.29
_space_group_crystal_system orthorhombic
_space_group_IT_number 19
_space_group_name_Hall 'P 2ac 2ab'
_space_group_name_H-M_alt 'P 21 21 21'
_symmetry_space_group_name_Hall 'P 2ac 2ab'
_symmetry_space_group_name_H-M 'P 21 21 21'
_atom_sites_solution_hydrogens geom
_audit_creation_method SHELXL-2017/1
_audit_update_record
;
2017-09-29 deposited with the CCDC.
2017-10-12 downloaded from the CCDC.
;
_cell_angle_alpha 90
_cell_angle_beta 90
_cell_angle_gamma 90
_cell_formula_units_Z 8
_cell_length_a 7.4456(2)
_cell_length_b 14.2674(4)
_cell_length_c 24.4414(7)
_cell_measurement_reflns_used 17114
_cell_measurement_temperature 173(2)
_cell_measurement_theta_max 36.5360
_cell_measurement_theta_min 3.0620
_cell_volume 2596.39(13)
_computing_cell_refinement
;
CrysAlisPro, Agilent Technologies,
Version 1.171.36.24 (release 03-12-2012 CrysAlis171 .NET)
(compiled Dec  3 2012,18:21:49)
;
_computing_data_collection
;
CrysAlisPro, Agilent Technologies,
Version 1.171.36.24 (release 03-12-2012 CrysAlis171 .NET)
(compiled Dec  3 2012,18:21:49)
;
_computing_data_reduction
;
CrysAlisPro, Agilent Technologies,
Version 1.171.36.24 (release 03-12-2012 CrysAlis171 .NET)
(compiled Dec  3 2012,18:21:49)
;
_computing_molecular_graphics 'ORTEP-3 (Farrugia, 2012)'
_computing_publication_material 'CIFTAB (sheldrick)'
_computing_structure_refinement 'SHELXL-2017/1 (Sheldrick, 2017)'
_computing_structure_solution 'SHELXS (Sheldrick 2017)'
_diffrn_ambient_temperature 173(2)
_diffrn_measured_fraction_theta_full 0.995
_diffrn_measured_fraction_theta_max 0.996
_diffrn_measurement_device_type 'Xcalibur, Sapphire2, large Be window'
_diffrn_radiation_type MoK\a
_diffrn_radiation_wavelength 0.71073
_diffrn_reflns_av_R_equivalents 0.0345
_diffrn_reflns_av_unetI/netI 0.0259
_diffrn_reflns_Laue_measured_fraction_full 0.995
_diffrn_reflns_Laue_measured_fraction_max 0.996
_diffrn_reflns_limit_h_max 9
_diffrn_reflns_limit_h_min -9
_diffrn_reflns_limit_k_max 17
_diffrn_reflns_limit_k_min -18
_diffrn_reflns_limit_l_max 21
_diffrn_reflns_limit_l_min -31
_diffrn_reflns_number 26383
_diffrn_reflns_point_group_measured_fraction_full 0.996
_diffrn_reflns_point_group_measured_fraction_max 0.994
_diffrn_reflns_theta_full 25.000
_diffrn_reflns_theta_max 27.497
_diffrn_reflns_theta_min 2.860
_exptl_absorpt_coefficient_mu 12.448
_exptl_absorpt_correction_T_max 1.00000
_exptl_absorpt_correction_T_min 0.37931
_exptl_absorpt_correction_type multi-scan
_exptl_absorpt_process_details
;
CrysAlisPro, Agilent Technologies,
Version 1.171.36.24 (release 03-12-2012 CrysAlis171 .NET)
(compiled Dec  3 2012,18:21:49)
Empirical absorption correction using spherical harmonics,
 implemented in SCALE3 ABSPACK scaling algorithm.
;
_exptl_crystal_colour colorless
_exptl_crystal_density_diffrn 2.539
_exptl_crystal_description prism
_exptl_crystal_F_000 1824
_exptl_crystal_size_max 0.250
_exptl_crystal_size_mid 0.175
_exptl_crystal_size_min 0.100
_refine_diff_density_max 1.789
_refine_diff_density_min -1.381
_refine_diff_density_rms 0.146
_refine_ls_abs_structure_details
;
 Flack x determined using 2361 quotients [(I+)-(I-)]/[(I+)+(I-)]
 (Parsons, Flack and Wagner, Acta Cryst. B69 (2013) 249-259).
;
_refine_ls_abs_structure_Flack -0.009(6)
_refine_ls_extinction_method none
_refine_ls_goodness_of_fit_ref 1.148
_refine_ls_hydrogen_treatment constr
_refine_ls_matrix_type full
_refine_ls_number_parameters 343
_refine_ls_number_reflns 5924
_refine_ls_number_restraints 0
_refine_ls_restrained_S_all 1.148
_refine_ls_R_factor_all 0.0263
_refine_ls_R_factor_gt 0.0246
_refine_ls_shift/su_max 0.004
_refine_ls_shift/su_mean 0.000
_refine_ls_structure_factor_coef Fsqd
_refine_ls_weighting_details 'w=1/[\s^2^(Fo^2^)+(0.0234P)^2^+3.7175P] where P=(Fo^2^+2Fc^2^)/3'
_refine_ls_weighting_scheme calc
_refine_ls_wR_factor_gt 0.0557
_refine_ls_wR_factor_ref 0.0565
_reflns_Friedel_coverage 0.757
_reflns_Friedel_fraction_full 0.999
_reflns_Friedel_fraction_max 0.992
_reflns_number_gt 5717
_reflns_number_total 5924
_reflns_threshold_expression 'I > 2\s(I)'
_cod_data_source_file c7dt02874a2.cif
_cod_data_source_block 3a
_cod_database_code 7044545
_shelx_shelxl_version_number 2017/1
_shelx_space_group_comment
;
The symmetry employed for this shelxl refinement is uniquely defined
by the following loop, which should always be used as a source of
symmetry information in preference to the above space-group names.
They are only intended as comments.
;
_shelx_estimated_absorpt_t_min 0.147
_shelx_estimated_absorpt_t_max 0.369

loop_
_space_group_symop_operation_xyz
'x, y, z'
'-x+1/2, -y, z+1/2'
'-x, y+1/2, -z+1/2'
'x+1/2, -y+1/2, -z'

loop_
_atom_site_label
_atom_site_type_symbol
_atom_site_fract_x
_atom_site_fract_y
_atom_site_fract_z
_atom_site_U_iso_or_equiv
_atom_site_adp_type
_atom_site_occupancy
_atom_site_site_symmetry_order
_atom_site_calc_flag
_atom_site_refinement_flags_posn
_atom_site_refinement_flags_adp
Re1 Re 1.00573(4) 0.54360(2) 0.88908(2) 0.01883(7) Uani 1 1 d . .
Re2 Re 0.98328(4) 0.30723(2) 1.10916(2) 0.01632(7) Uani 1 1 d . .
Br2 Br 1.22343(11) 0.28276(6) 1.18763(3) 0.02527(18) Uani 1 1 d . .
Br1 Br 0.78372(11) 0.58895(6) 0.96923(3) 0.02445(17) Uani 1 1 d . .
C4 C 0.7956(11) 0.5233(6) 0.8392(3) 0.0226(17) Uani 1 1 d . .
C16 C 0.9919(11) 0.4549(4) 1.1282(3) 0.0171(13) Uani 1 1 d . .
C13 C 0.8054(11) 0.3288(6) 1.0531(4) 0.0244(17) Uani 1 1 d . .
C1 C 1.1747(11) 0.5163(6) 0.8309(4) 0.0248(17) Uani 1 1 d . .
C14 C 0.9870(11) 0.1705(5) 1.0943(3) 0.0207(14) Uani 1 1 d . .
C5 C 1.0067(10) 0.6912(5) 0.8684(3) 0.0173(13) Uani 1 1 d . .
C3 C 1.0001(12) 0.4099(6) 0.9117(3) 0.0272(16) Uani 1 1 d . .
O6 O 0.6993(9) 0.3440(5) 1.0206(2) 0.0321(14) Uani 1 1 d . .
C11 C 1.0518(9) 0.8294(5) 0.8247(3) 0.0188(15) Uani 1 1 d . .
O7 O 0.9888(11) 0.0915(4) 1.0870(2) 0.0364(14) Uani 1 1 d . .
N1 N 0.9643(9) 0.7621(4) 0.9021(2) 0.0215(14) Uani 1 1 d . .
H1A H 0.927130 0.754092 0.936002 0.026 Uiso 1 1 calc R U
O8 O 0.6826(8) 0.2745(5) 1.1963(2) 0.0332(14) Uani 1 1 d . .
C22 C 0.9806(10) 0.6126(4) 1.1188(2) 0.0146(13) Uani 1 1 d . .
O3 O 0.9992(11) 0.3334(4) 0.9247(2) 0.0406(15) Uani 1 1 d . .
N4 N 0.9524(9) 0.5261(4) 1.0941(2) 0.0195(14) Uani 1 1 d . .
H4A H 0.913655 0.518806 1.060376 0.023 Uiso 1 1 calc R U
O4 O 0.6776(9) 0.5114(5) 0.8108(3) 0.0360(15) Uani 1 1 d . .
O5 O 1.2894(9) 0.3564(5) 1.0254(3) 0.0369(15) Uani 1 1 d . .
N2 N 1.0615(8) 0.7326(4) 0.8214(2) 0.0208(13) Uani 1 1 d . .
H2A H 1.098779 0.701755 0.792380 0.025 Uiso 1 1 calc R U
C17 C 1.0456(9) 0.5929(5) 1.1715(3) 0.0164(14) Uani 1 1 d . .
N3 N 1.0503(8) 0.4958(4) 1.1752(2) 0.0179(12) Uani 1 1 d . .
H3A H 1.086512 0.464712 1.204265 0.021 Uiso 1 1 calc R U
C15 C 0.7906(10) 0.2868(6) 1.1643(3) 0.0208(15) Uani 1 1 d . .
C21 C 0.9639(11) 0.7044(5) 1.1004(3) 0.0252(16) Uani 1 1 d . .
H21A H 0.924784 0.718066 1.064283 0.030 Uiso 1 1 calc R U
O1 O 1.2706(9) 0.5025(5) 0.7971(2) 0.0369(15) Uani 1 1 d . .
C12 C 1.1820(10) 0.3353(6) 1.0558(3) 0.0196(16) Uani 1 1 d . .
C20 C 1.0067(14) 0.7750(5) 1.1369(3) 0.0264(16) Uani 1 1 d . .
H20A H 0.995147 0.838610 1.125851 0.032 Uiso 1 1 calc R U
C8 C 1.0019(12) 1.0111(5) 0.8589(3) 0.0260(16) Uani 1 1 d . .
H8A H 0.988070 1.074529 0.869996 0.031 Uiso 1 1 calc R U
C7 C 0.9614(10) 0.9405(5) 0.8954(3) 0.0243(16) Uani 1 1 d . .
H7A H 0.918598 0.954205 0.931104 0.029 Uiso 1 1 calc R U
C6 C 0.9853(10) 0.8487(5) 0.8781(3) 0.0173(13) Uani 1 1 d . .
C10 C 1.0894(11) 0.9004(6) 0.7877(3) 0.0272(17) Uani 1 1 d . .
H10A H 1.131260 0.887485 0.751786 0.033 Uiso 1 1 calc R U
O2 O 1.3059(9) 0.5950(6) 0.9744(3) 0.0442(17) Uani 1 1 d . .
C19 C 1.0666(11) 0.7543(6) 1.1896(3) 0.0263(17) Uani 1 1 d . .
H19A H 1.092987 0.804489 1.213879 0.032 Uiso 1 1 calc R U
C18 C 1.0885(11) 0.6643(6) 1.2076(3) 0.0249(17) Uani 1 1 d . .
H18A H 1.131414 0.651269 1.243394 0.030 Uiso 1 1 calc R U
C9 C 1.0627(11) 0.9917(6) 0.8061(3) 0.0251(17) Uani 1 1 d . .
H9A H 1.086493 1.042322 0.781928 0.030 Uiso 1 1 calc R U
C2 C 1.2000(11) 0.5736(6) 0.9431(4) 0.0286(18) Uani 1 1 d . .

loop_
_atom_site_aniso_label
_atom_site_aniso_U_11
_atom_site_aniso_U_22
_atom_site_aniso_U_33
_atom_site_aniso_U_23
_atom_site_aniso_U_13
_atom_site_aniso_U_12
Re1 0.01984(14) 0.01963(13) 0.01701(14) 0.00314(10) -0.00028(15) 0.00129(12)
Re2 0.01719(13) 0.01680(13) 0.01496(13) 0.00089(10) -0.00148(13) 0.00000(11)
Br2 0.0240(4) 0.0296(4) 0.0222(4) 0.0058(3) -0.0063(3) 0.0015(3)
Br1 0.0269(4) 0.0292(4) 0.0173(4) 0.0042(3) 0.0022(3) -0.0003(3)
C4 0.024(4) 0.023(4) 0.021(4) -0.001(3) 0.008(3) 0.006(3)
C16 0.016(3) 0.019(3) 0.017(3) -0.001(2) 0.000(3) 0.001(3)
C13 0.028(4) 0.017(4) 0.029(4) -0.003(3) 0.007(3) -0.006(3)
C1 0.022(4) 0.020(4) 0.032(5) 0.002(3) -0.009(4) 0.004(3)
C14 0.012(3) 0.031(4) 0.020(3) 0.003(3) -0.003(3) 0.001(3)
C5 0.016(3) 0.019(3) 0.017(3) 0.004(2) 0.000(3) 0.001(3)
C3 0.021(4) 0.039(4) 0.022(4) 0.004(3) 0.002(3) 0.004(4)
O6 0.039(4) 0.033(3) 0.025(3) 0.005(3) -0.017(3) 0.002(3)
C11 0.016(4) 0.022(4) 0.018(3) 0.000(3) 0.001(3) -0.005(3)
O7 0.052(4) 0.022(3) 0.036(3) 0.000(2) 0.000(3) 0.004(3)
N1 0.030(4) 0.020(3) 0.015(3) 0.002(2) 0.004(2) 0.001(3)
O8 0.025(3) 0.044(4) 0.031(3) 0.013(3) 0.004(2) 0.004(3)
C22 0.019(3) 0.016(3) 0.008(3) -0.002(2) -0.002(3) 0.005(3)
O3 0.051(4) 0.022(3) 0.049(4) 0.010(2) -0.002(4) 0.001(3)
N4 0.025(4) 0.016(3) 0.018(3) 0.000(2) -0.006(2) 0.000(2)
O4 0.030(4) 0.041(4) 0.037(3) -0.008(3) -0.005(3) -0.001(3)
O5 0.035(4) 0.040(4) 0.036(4) -0.001(3) 0.011(3) -0.009(3)
N2 0.028(4) 0.017(3) 0.017(3) 0.000(2) 0.002(2) 0.000(2)
C17 0.017(3) 0.022(3) 0.010(3) -0.001(3) 0.000(3) 0.002(3)
N3 0.019(3) 0.018(3) 0.017(3) 0.000(2) -0.005(2) 0.003(2)
C15 0.020(4) 0.025(4) 0.018(4) 0.001(3) -0.009(3) 0.001(3)
C21 0.028(4) 0.028(4) 0.019(4) 0.005(3) -0.002(3) -0.003(3)
O1 0.028(3) 0.046(4) 0.037(4) -0.004(3) 0.004(3) 0.003(3)
C12 0.019(4) 0.020(4) 0.020(4) -0.001(3) -0.003(3) -0.003(3)
C20 0.038(5) 0.022(4) 0.019(3) 0.005(3) 0.001(4) 0.000(4)
C8 0.023(4) 0.019(3) 0.035(4) 0.003(3) -0.001(4) -0.002(4)
C7 0.026(4) 0.027(4) 0.019(4) -0.003(3) 0.004(3) 0.006(3)
C6 0.010(3) 0.016(3) 0.026(4) 0.001(3) -0.001(3) 0.003(3)
C10 0.033(4) 0.027(4) 0.021(4) 0.000(3) 0.002(3) 0.000(3)
O2 0.039(4) 0.062(5) 0.032(3) 0.008(3) -0.012(3) -0.014(4)
C19 0.036(5) 0.023(4) 0.020(4) -0.006(3) -0.002(3) 0.000(3)
C18 0.034(4) 0.024(4) 0.016(4) -0.002(3) -0.008(3) 0.003(3)
C9 0.031(5) 0.022(4) 0.022(4) 0.009(3) 0.000(3) -0.001(3)
C2 0.021(4) 0.029(4) 0.035(5) 0.013(4) -0.005(3) 0.001(3)

loop_
_atom_type_symbol
_atom_type_description
_atom_type_scat_dispersion_real
_atom_type_scat_dispersion_imag
_atom_type_scat_source
C C 0.0033 0.0016 'International Tables Vol C Tables 4.2.6.8 and 6.1.1.4'
H H 0.0000 0.0000 'International Tables Vol C Tables 4.2.6.8 and 6.1.1.4'
N N 0.0061 0.0033 'International Tables Vol C Tables 4.2.6.8 and 6.1.1.4'
O O 0.0106 0.0060 'International Tables Vol C Tables 4.2.6.8 and 6.1.1.4'
Br Br -0.2901 2.4595 'International Tables Vol C Tables 4.2.6.8 and 6.1.1.4'
Re Re -1.0185 7.2310 'International Tables Vol C Tables 4.2.6.8 and 6.1.1.4'

loop_
_geom_angle_atom_site_label_1
_geom_angle_atom_site_label_2
_geom_angle_atom_site_label_3
_geom_angle
C1 Re1 C3 91.5(3)
C1 Re1 C2 93.3(4)
C3 Re1 C2 92.1(3)
C1 Re1 C4 91.8(3)
C3 Re1 C4 90.8(3)
C2 Re1 C4 174.1(3)
C1 Re1 C5 91.2(3)
C3 Re1 C5 177.2(3)
C2 Re1 C5 86.8(3)
C4 Re1 C5 90.0(3)
C1 Re1 Br1 177.1(2)
C3 Re1 Br1 90.9(2)
C2 Re1 Br1 84.9(3)
C4 Re1 Br1 89.9(2)
C5 Re1 Br1 86.41(19)
C13 Re2 C14 92.1(3)
C13 Re2 C15 90.5(3)
C14 Re2 C15 89.5(3)
C13 Re2 C12 90.7(3)
C14 Re2 C12 93.8(3)
C15 Re2 C12 176.5(3)
C13 Re2 C16 91.0(3)
C14 Re2 C16 176.8(3)
C15 Re2 C16 91.0(3)
C12 Re2 C16 85.7(3)
C13 Re2 Br2 178.1(2)
C14 Re2 Br2 89.6(2)
C15 Re2 Br2 88.7(2)
C12 Re2 Br2 89.9(2)
C16 Re2 Br2 87.26(19)
O4 C4 Re1 179.5(8)
N4 C16 N3 105.6(6)
N4 C16 Re2 126.6(5)
N3 C16 Re2 127.7(5)
O6 C13 Re2 178.1(7)
O1 C1 Re1 178.5(8)
O7 C14 Re2 178.4(6)
N1 C5 N2 105.3(6)
N1 C5 Re1 126.0(5)
N2 C5 Re1 128.6(5)
O3 C3 Re1 179.2(9)
N2 C11 C10 132.9(7)
N2 C11 C6 105.3(6)
C10 C11 C6 121.8(7)
C5 N1 C6 112.7(6)
N4 C22 C21 133.0(6)
N4 C22 C17 105.8(5)
C21 C22 C17 121.1(6)
C16 N4 C22 111.6(6)
C5 N2 C11 111.7(6)
C18 C17 N3 133.3(6)
C18 C17 C22 121.1(7)
N3 C17 C22 105.6(6)
C16 N3 C17 111.4(6)
O8 C15 Re2 178.8(7)
C20 C21 C22 117.2(7)
O5 C12 Re2 175.8(7)
C21 C20 C19 121.0(7)
C7 C8 C9 121.6(7)
C8 C7 C6 117.7(7)
N1 C6 C7 134.7(7)
N1 C6 C11 104.9(6)
C7 C6 C11 120.4(6)
C11 C10 C9 116.4(7)
C18 C19 C20 122.3(7)
C19 C18 C17 117.3(7)
C10 C9 C8 122.1(7)
O2 C2 Re1 176.4(8)

loop_
_geom_bond_atom_site_label_1
_geom_bond_atom_site_label_2
_geom_bond_distance
Re1 C1 1.938(9)
Re1 C3 1.987(8)
Re1 C2 2.004(9)
Re1 C4 2.005(9)
Re1 C5 2.166(6)
Re1 Br1 2.6436(8)
Re2 C13 1.931(9)
Re2 C14 1.985(7)
Re2 C15 1.989(8)
Re2 C12 2.012(8)
Re2 C16 2.159(6)
Re2 Br2 2.6453(8)
C4 O4 1.131(10)
C16 N4 1.347(9)
C16 N3 1.359(9)
C13 O6 1.140(10)
C1 O1 1.109(10)
C14 O7 1.140(9)
C5 N1 1.344(9)
C5 N2 1.353(9)
C3 O3 1.136(9)
C11 N2 1.386(9)
C11 C10 1.386(11)
C11 C6 1.423(10)
N1 C6 1.376(9)
O8 C15 1.137(9)
C22 N4 1.390(8)
C22 C21 1.391(10)
C22 C17 1.403(9)
O5 C12 1.132(10)
C17 C18 1.386(10)
C17 N3 1.389(9)
C21 C20 1.382(11)
C20 C19 1.396(10)
C8 C7 1.379(10)
C8 C9 1.396(11)
C7 C6 1.387(10)
C10 C9 1.392(12)
O2 C2 1.140(10)
C19 C18 1.367(11)
